data_1530294
loop_
_publ_author_name
'Liminga, R.'
'Abrahams, S.C.'
'Bernstein, J.L.'

_publ_section_title
;
 Piezoelectric Cs2 S2 O6. Room temperature crystal structure
;
_journal_name_full 'Journal of Chemical Physics'
_journal_page_first 1432
_journal_page_last 1438
_journal_volume 73
_journal_year 1980
_chemical_formula_sum 'Cs2 O6 S2'
_chemical_name_systematic 'Cs2 S2 O6'
_space_group_IT_number 186
_symmetry_space_group_name_Hall 'P 6c -2c'
_symmetry_space_group_name_H-M 'P 63 m c'
_cell_angle_alpha 90
_cell_angle_beta 90
_cell_angle_gamma 120
_cell_formula_units_Z 2
_cell_length_a 6.35658
_cell_length_b 6.35658
_cell_length_c 11.5391
_cell_volume 403.784
_citation_journal_id_ASTM JCPSA6
_cod_data_source_file Liminga_JCPSA6_1980_602.cif
_cod_data_source_block Cs2O6S2
_cod_original_cell_volume 403.7844
_cod_database_code 1530294

loop_
_symmetry_equiv_pos_as_xyz
x,y,z
x-y,x,z+1/2
-y,x-y,z
-x,-y,z+1/2
-x+y,-x,z
y,-x+y,z+1/2
y,x,z+1/2
-x+y,y,z
-x,-x+y,z+1/2
-y,-x,z
x-y,-y,z+1/2
x,x-y,z

loop_
_atom_site_label
_atom_site_type_symbol
_atom_site_fract_x
_atom_site_fract_y
_atom_site_fract_z
_atom_site_occupancy
_atom_site_U_iso_or_equiv
Cs1 Cs+1 0 0 0 1 0.0
S2 S+5 0.66667 0.33333 0.90606 1 0.0
O1 O-2 0.7944 0.2056 0.6896 1 0.0
O2 O-2 0.5394 0.4606 0.9365 1 0.0
Cs2 Cs+1 0.66667 0.33333 0.23869 1 0.0
S1 S+5 0.66667 0.33333 0.72346 1 0.0
